data_4023258
loop_
_publ_author_name
'Philippe Le Grel'
'Arnaud Sala\"un'
'Cl\'emence Mocquet'
'Barbara Le Grel'
'Thierry Roisnel'
'Michel Potel'

_publ_section_title
;
 Postsynthetic Modification of C~3~-Symmetric
 Aza-\b^3^-Cyclohexapeptides
;
_journal_name_full 'Journal of Organic Chemistry'
_journal_page_first 1306
_journal_page_last 1310
_journal_paper_doi 10.1021/jo7021394
_journal_volume 73
_journal_year 2008
_chemical_absolute_configuration unk
_chemical_compound_source 'synthesis as described'
_chemical_formula_moiety 'C36 H63 N15 O9'
_chemical_formula_sum 'C36 H63 N15 O9'
_chemical_formula_weight 850.01
_chemical_name_systematic
;
 ?
;
_space_group_IT_number 146
_symmetry_cell_setting trigonal
_symmetry_Int_Tables_number 146
_symmetry_space_group_name_Hall 'R 3'
_symmetry_space_group_name_H-M 'R 3 :H'
_atom_sites_solution_hydrogens geom
_atom_sites_solution_primary direct
_atom_sites_solution_secondary difmap
_audit_conform_dict_location ftp://ftp.iucr.org/pub/cif_core.dic
_audit_conform_dict_name cif_core.dic
_audit_conform_dict_version 2.3
_audit_creation_date 2007-09-12T16:12:14-00:00
_audit_creation_method 'WinGX routine CIF_UPDATE'
_cell_angle_alpha 90
_cell_angle_beta 90
_cell_angle_gamma 120
_cell_formula_units_Z 3
_cell_length_a 18.5180(10)
_cell_length_b 18.5180(10)
_cell_length_c 13.4400(10)
_cell_measurement_reflns_used 7503
_cell_measurement_temperature 100(2)
_cell_measurement_theta_max 27.24
_cell_measurement_theta_min 1.98
_cell_measurement_wavelength 0.71073
_cell_volume 3991.3(4)
_computing_cell_refinement 'Bruker SMART'
_computing_data_collection 'Bruker SMART'
_computing_data_reduction 'Bruker SAINT'
_computing_molecular_graphics 'Ortep-3 for Windows (Farrugia, 1997)'
_computing_publication_material 'WinGX publication routines (Farrugia, 1999)'
_computing_structure_refinement 'SHELXL-97 (Sheldrick, 1997)'
_computing_structure_solution 'SIR97 (Altomare et al., 1999)'
_diffrn_ambient_temperature 100(2)
_diffrn_detector 'CCD plate'
_diffrn_measured_fraction_theta_full 0.997
_diffrn_measured_fraction_theta_max 0.997
_diffrn_measurement_device_type 'APEXII, Bruker-AXS'
_diffrn_measurement_method 'CCD rotation images, thick slices'
_diffrn_orient_matrix_type 'by SAINT Bruker-AXS'
_diffrn_orient_matrix_UB_11 0.199252E-1
_diffrn_orient_matrix_UB_12 -0.83103E-2
_diffrn_orient_matrix_UB_13 -0.658535E-1
_diffrn_orient_matrix_UB_21 -0.420726E-1
_diffrn_orient_matrix_UB_22 0.99898E-2
_diffrn_orient_matrix_UB_23 -0.344686E-1
_diffrn_orient_matrix_UB_31 0.414838E-1
_diffrn_orient_matrix_UB_32 0.60985E-1
_diffrn_orient_matrix_UB_33 -0.33275E-2
_diffrn_radiation_monochromator graphite
_diffrn_radiation_probe x-ray
_diffrn_radiation_type MoK\a
_diffrn_radiation_wavelength 0.71069
_diffrn_reflns_av_R_equivalents 0.0386
_diffrn_reflns_av_unetI/netI 0.0177
_diffrn_reflns_limit_h_max 23
_diffrn_reflns_limit_h_min -24
_diffrn_reflns_limit_k_max 24
_diffrn_reflns_limit_k_min -24
_diffrn_reflns_limit_l_max 17
_diffrn_reflns_limit_l_min -17
_diffrn_reflns_number 23506
_diffrn_reflns_theta_full 27.46
_diffrn_reflns_theta_max 27.46
_diffrn_reflns_theta_min 2.96
_diffrn_source 'Enraf Nonius FR590'
_exptl_absorpt_coefficient_mu 0.078
_exptl_absorpt_correction_T_max 0.988
_exptl_absorpt_correction_T_min 0.978
_exptl_absorpt_correction_type multi-scan
_exptl_absorpt_process_details
;
  [Sheldrick, G.M. (2002). SADABS Bruker AXS Inc., Madison, Wisconsin, USA]
;
_exptl_crystal_colour colorless
_exptl_crystal_density_diffrn 1.061
_exptl_crystal_density_method 'not measured'
_exptl_crystal_description prism
_exptl_crystal_F_000 1368
_exptl_crystal_size_max 0.28
_exptl_crystal_size_mid 0.18
_exptl_crystal_size_min 0.16
_refine_diff_density_max 0.3
_refine_diff_density_min -0.207
_refine_diff_density_rms 0.052
_refine_ls_extinction_method none
_refine_ls_goodness_of_fit_ref 1.094
_refine_ls_hydrogen_treatment constr
_refine_ls_matrix_type full
_refine_ls_number_parameters 181
_refine_ls_number_reflns 2026
_refine_ls_number_restraints 1
_refine_ls_restrained_S_all 1.094
_refine_ls_R_factor_all 0.0431
_refine_ls_R_factor_gt 0.0414
_refine_ls_shift/su_max 0
_refine_ls_shift/su_mean 0
_refine_ls_structure_factor_coef Fsqd
_refine_ls_weighting_details 'calc w=1/[\s^2^(Fo^2^)+(0.0987P)^2^+0.6763P] where P=(Fo^2^+2Fc^2^)/3'
_refine_ls_weighting_scheme calc
_refine_ls_wR_factor_gt 0.1307
_refine_ls_wR_factor_ref 0.1322
_reflns_number_gt 1933
_reflns_number_total 2026
_reflns_threshold_expression >2sigma(I)
_cod_data_source_file jo7021394_si2.cif
_cod_data_source_block c3isoallyl
_cod_original_sg_symbol_H-M 'R 3'
_cod_database_code 4023258

loop_
_symmetry_equiv_pos_as_xyz
'x, y, z'
'-y, x-y, z'
'-x+y, -x, z'
'x+2/3, y+1/3, z+1/3'
'-y+2/3, x-y+1/3, z+1/3'
'-x+y+2/3, -x+1/3, z+1/3'
'x+1/3, y+2/3, z+2/3'
'-y+1/3, x-y+2/3, z+2/3'
'-x+y+1/3, -x+2/3, z+2/3'

loop_
_atom_site_label
_atom_site_type_symbol
_atom_site_fract_x
_atom_site_fract_y
_atom_site_fract_z
_atom_site_U_iso_or_equiv
_atom_site_adp_type
_atom_site_occupancy
_atom_site_symmetry_multiplicity
_atom_site_calc_flag
_atom_site_refinement_flags
_atom_site_disorder_assembly
_atom_site_disorder_group
O1 O 0.50131(11) 0.19784(11) 0.55042(11) 0.0283(4) Uani 1 1 d . . .
O2 O 0.63538(10) 0.15674(11) 0.26810(12) 0.0276(4) Uani 1 1 d . . .
O3 O 0.33873(10) 0.08468(11) 0.25172(13) 0.0286(4) Uani 1 1 d . . .
N4 N 0.45335(12) 0.15295(12) 0.35180(14) 0.0220(4) Uani 1 1 d . . .
C5 C 0.69609(13) 0.19326(14) 0.32382(16) 0.0222(4) Uani 1 1 d . . .
C6 C 0.53056(14) 0.16287(14) 0.50056(15) 0.0228(4) Uani 1 1 d . . .
N7 N 0.62594(12) 0.10811(12) 0.46539(14) 0.0242(4) Uani 1 1 d . . .
N8 N 0.50968(12) 0.13820(12) 0.40444(14) 0.0232(4) Uani 1 1 d . . .
H8 H 0.5324 0.1121 0.3745 0.028 Uiso 1 1 calc R . .
C9 C 0.37851(14) 0.08147(14) 0.32247(16) 0.0237(4) Uani 1 1 d . . .
N10 N 0.69751(11) 0.17363(12) 0.41950(14) 0.0234(4) Uani 1 1 d . . .
H10 H 0.7436 0.2019 0.4543 0.028 Uiso 1 1 calc R . .
N11 N 0.35515(13) 0.01369(12) 0.38026(17) 0.0310(5) Uani 1 1 d . . .
H11 H 0.3875 0.0161 0.4296 0.037 Uiso 1 1 calc R . .
C12 C 0.48964(15) 0.22345(14) 0.28328(15) 0.0242(5) Uani 1 1 d . . .
H12A H 0.4552 0.2075 0.2222 0.029 Uiso 1 1 calc R . .
H12B H 0.5459 0.2346 0.2641 0.029 Uiso 1 1 calc R . .
C13 C 0.59372(14) 0.14145(15) 0.54262(15) 0.0257(5) Uani 1 1 d . . .
H13A H 0.6408 0.1921 0.5722 0.031 Uiso 1 1 calc R . .
H13B H 0.5672 0.0996 0.5962 0.031 Uiso 1 1 calc R . .
C14 C 0.64369(16) 0.04301(16) 0.49988(18) 0.0294(5) Uani 1 1 d . . .
H14A H 0.6009 0.0067 0.5488 0.035 Uiso 1 1 calc R . .
H14B H 0.6987 0.0694 0.5334 0.035 Uiso 1 1 calc R . .
C15 C 0.6439(2) -0.00959(19) 0.4127(2) 0.0394(6) Uani 1 1 d . . .
H15 H 0.6762 0.0292 0.3571 0.047 Uiso 1 1 calc R . .
C16 C 0.27648(18) -0.06390(17) 0.3618(2) 0.0412(7) Uani 1 1 d . . .
H16A H 0.2366 -0.0504 0.3298 0.049 Uiso 1 1 calc R . .
H16B H 0.2523 -0.0913 0.4262 0.049 Uiso 1 1 calc R . .
C17 C 0.5557(2) -0.0671(2) 0.3758(2) 0.0484(8) Uani 1 1 d . . .
H17A H 0.5571 -0.1002 0.3197 0.073 Uiso 1 1 calc R . .
H17B H 0.5308 -0.0338 0.3543 0.073 Uiso 1 1 calc R . .
H17C H 0.5222 -0.1045 0.4298 0.073 Uiso 1 1 calc R . .
C18 C 0.6874(3) -0.0583(2) 0.4408(3) 0.0520(8) Uani 1 1 d . . .
H18A H 0.687 -0.0913 0.3836 0.078 Uiso 1 1 calc R . .
H18B H 0.6579 -0.0955 0.4966 0.078 Uiso 1 1 calc R . .
H18C H 0.7451 -0.0192 0.4603 0.078 Uiso 1 1 calc R . .
C19 C 0.2875(2) -0.1227(2) 0.2975(3) 0.0575(9) Uani 1 1 d . . .
H19 H 0.3258 -0.14 0.3174 0.069 Uiso 1 1 calc R . .
C20 C 0.2449(3) -0.1526(3) 0.2119(4) 0.0738(12) Uani 1 1 d . . .
H20A H 0.2064 -0.136 0.191 0.089 Uiso 1 1 calc R . .
H20B H 0.2535 -0.1902 0.1725 0.089 Uiso 1 1 calc R . .

loop_
_atom_site_aniso_label
_atom_site_aniso_U_11
_atom_site_aniso_U_22
_atom_site_aniso_U_33
_atom_site_aniso_U_23
_atom_site_aniso_U_13
_atom_site_aniso_U_12
O1 0.0360(9) 0.0242(8) 0.0231(8) 0.0019(6) 0.0026(6) 0.0138(7)
O2 0.0212(8) 0.0370(10) 0.0223(7) -0.0011(6) -0.0017(6) 0.0127(7)
O3 0.0242(8) 0.0285(8) 0.0312(8) -0.0005(7) -0.0056(6) 0.0117(7)
N4 0.0201(9) 0.0203(9) 0.0241(8) -0.0011(6) -0.0021(7) 0.0089(7)
C5 0.0201(10) 0.0260(11) 0.0223(10) 0.0015(8) 0.0025(8) 0.0129(9)
C6 0.0221(10) 0.0182(10) 0.0204(10) 0.0006(7) 0.0012(8) 0.0043(8)
N7 0.0197(9) 0.0251(9) 0.0236(9) 0.0048(7) 0.0008(7) 0.0082(8)
N8 0.0191(9) 0.0249(9) 0.0240(9) -0.0033(7) -0.0037(7) 0.0099(7)
C9 0.0203(10) 0.0219(10) 0.0278(10) -0.0033(8) -0.0017(8) 0.0097(9)
N10 0.0172(8) 0.0258(9) 0.0223(9) 0.0040(7) 0.0000(6) 0.0071(7)
N11 0.0241(10) 0.0213(10) 0.0388(11) 0.0035(8) -0.0088(8) 0.0048(8)
C12 0.0278(11) 0.0218(10) 0.0195(9) -0.0011(8) 0.0020(8) 0.0097(9)
C13 0.0218(10) 0.0279(11) 0.0218(10) 0.0003(8) -0.0023(8) 0.0082(9)
C14 0.0330(12) 0.0277(12) 0.0267(10) 0.0059(9) 0.0022(9) 0.0146(10)
C15 0.0559(17) 0.0373(14) 0.0306(12) 0.0074(10) 0.0090(12) 0.0275(13)
C16 0.0293(13) 0.0255(12) 0.0534(16) 0.0034(11) -0.0136(11) 0.0022(11)
C17 0.069(2) 0.0348(15) 0.0343(13) -0.0051(11) -0.0041(13) 0.0206(14)
C18 0.075(2) 0.0495(18) 0.0464(16) 0.0106(14) 0.0146(15) 0.0422(18)
C19 0.0508(19) 0.0267(14) 0.084(3) -0.0084(15) -0.0164(17) 0.0107(13)
C20 0.066(3) 0.052(2) 0.090(3) -0.014(2) -0.020(2) 0.019(2)

loop_
_atom_type_symbol
_atom_type_description
_atom_type_scat_dispersion_real
_atom_type_scat_dispersion_imag
_atom_type_scat_source
C C 0.0033 0 'International Tables Vol C Tables 4.2.6.8 and 6.1.1.4'
H H 0 0 'International Tables Vol C Tables 4.2.6.8 and 6.1.1.4'
N N 0.0061 0 'International Tables Vol C Tables 4.2.6.8 and 6.1.1.4'
O O 0.0106 0 'International Tables Vol C Tables 4.2.6.8 and 6.1.1.4'

loop_
_geom_angle_atom_site_label_1
_geom_angle_atom_site_label_2
_geom_angle_atom_site_label_3
_geom_angle
_geom_angle_site_symmetry_1
_geom_angle_site_symmetry_3
_geom_angle_publ_flag
N8 N4 C9 115.94(18) . . ?
N8 N4 C12 116.12(18) . . ?
C9 N4 C12 117.38(18) . . ?
O2 C5 N10 124.7(2) . . ?
O2 C5 C12 119.16(19) . 2_655 ?
N10 C5 C12 116.09(19) . 2_655 ?
O1 C6 N8 124.6(2) . . ?
O1 C6 C13 122.27(19) . . ?
N8 C6 C13 113.10(19) . . ?
N10 N7 C14 110.01(18) . . ?
N10 N7 C13 110.42(18) . . ?
C14 N7 C13 115.00(18) . . ?
C6 N8 N4 122.04(19) . . ?
C6 N8 H8 119 . . ?
N4 N8 H8 119 . . ?
O3 C9 N11 124.9(2) . . ?
O3 C9 N4 120.3(2) . . ?
N11 C9 N4 114.77(19) . . ?
C5 N10 N7 120.93(18) . . ?
C5 N10 H10 119.5 . . ?
N7 N10 H10 119.5 . . ?
C9 N11 C16 120.8(2) . . ?
C9 N11 H11 119.6 . . ?
C16 N11 H11 119.6 . . ?
N4 C12 C5 115.15(18) . 3_665 ?
N4 C12 H12A 108.5 . . ?
C5 C12 H12A 108.5 3_665 . ?
N4 C12 H12B 108.5 . . ?
C5 C12 H12B 108.5 3_665 . ?
H12A C12 H12B 107.5 . . ?
N7 C13 C6 111.85(17) . . ?
N7 C13 H13A 109.2 . . ?
C6 C13 H13A 109.2 . . ?
N7 C13 H13B 109.2 . . ?
C6 C13 H13B 109.2 . . ?
H13A C13 H13B 107.9 . . ?
N7 C14 C15 110.7(2) . . ?
N7 C14 H14A 109.5 . . ?
C15 C14 H14A 109.5 . . ?
N7 C14 H14B 109.5 . . ?
C15 C14 H14B 109.5 . . ?
H14A C14 H14B 108.1 . . ?
C17 C15 C14 110.7(3) . . ?
C17 C15 C18 111.5(3) . . ?
C14 C15 C18 110.9(2) . . ?
C17 C15 H15 107.9 . . ?
C14 C15 H15 107.9 . . ?
C18 C15 H15 107.9 . . ?
N11 C16 C19 112.6(3) . . ?
N11 C16 H16A 109.1 . . ?
C19 C16 H16A 109.1 . . ?
N11 C16 H16B 109.1 . . ?
C19 C16 H16B 109.1 . . ?
H16A C16 H16B 107.8 . . ?
C15 C17 H17A 109.5 . . ?
C15 C17 H17B 109.5 . . ?
H17A C17 H17B 109.5 . . ?
C15 C17 H17C 109.5 . . ?
H17A C17 H17C 109.5 . . ?
H17B C17 H17C 109.5 . . ?
C15 C18 H18A 109.5 . . ?
C15 C18 H18B 109.5 . . ?
H18A C18 H18B 109.5 . . ?
C15 C18 H18C 109.5 . . ?
H18A C18 H18C 109.5 . . ?
H18B C18 H18C 109.5 . . ?
C20 C19 C16 122.1(4) . . ?
C20 C19 H19 118.9 . . ?
C16 C19 H19 118.9 . . ?
C19 C20 H20A 120 . . ?
C19 C20 H20B 120 . . ?
H20A C20 H20B 120 . . ?

loop_
_geom_bond_atom_site_label_1
_geom_bond_atom_site_label_2
_geom_bond_distance
_geom_bond_site_symmetry_2
_geom_bond_publ_flag
O1 C6 1.230(3) . ?
O2 C5 1.234(3) . ?
O3 C9 1.222(3) . ?
N4 N8 1.396(3) . ?
N4 C9 1.412(3) . ?
N4 C12 1.458(3) . ?
C5 N10 1.340(3) . ?
C5 C12 1.526(3) 2_655 ?
C6 N8 1.360(3) . ?
C6 C13 1.520(3) . ?
N7 N10 1.415(3) . ?
N7 C14 1.474(3) . ?
N7 C13 1.477(3) . ?
N8 H8 0.88 . ?
C9 N11 1.350(3) . ?
N10 H10 0.88 . ?
N11 C16 1.468(3) . ?
N11 H11 0.88 . ?
C12 C5 1.526(3) 3_665 ?
C12 H12A 0.99 . ?
C12 H12B 0.99 . ?
C13 H13A 0.99 . ?
C13 H13B 0.99 . ?
C14 C15 1.525(4) . ?
C14 H14A 0.99 . ?
C14 H14B 0.99 . ?
C15 C17 1.520(5) . ?
C15 C18 1.526(5) . ?
C15 H15 1 . ?
C16 C19 1.482(5) . ?
C16 H16A 0.99 . ?
C16 H16B 0.99 . ?
C17 H17A 0.98 . ?
C17 H17B 0.98 . ?
C17 H17C 0.98 . ?
C18 H18A 0.98 . ?
C18 H18B 0.98 . ?
C18 H18C 0.98 . ?
C19 C20 1.347(6) . ?
C19 H19 0.95 . ?
C20 H20A 0.95 . ?
C20 H20B 0.95 . ?
